data_7115397
loop_
_publ_author_name
'Hideo Ikota'
'Takayuki Ishida'
'Chihiro Tsukano'
'Yoshiji Takemoto'

_publ_section_title
;
 Synthesis of 3,3-disubstituted indoline-2-thiones catalysed by an
 N-heterocyclic carbene
;
_journal_name_full Chem.Commun.
_journal_page_first 8871
_journal_paper_doi 10.1039/C4cc04047C
_journal_volume 50
_journal_year 2014
_chemical_formula_sum 'C12.33333 H14.33333 Cl N2 O S'
_chemical_formula_weight 274.11
_space_group_IT_number 148
_symmetry_cell_setting trigonal
_symmetry_Int_Tables_number 148
_symmetry_space_group_name_Hall '-R 3'
_symmetry_space_group_name_H-M 'R -3 :H'
_atom_sites_solution_hydrogens geom
_atom_sites_solution_primary direct
_atom_sites_solution_secondary difmap
_cell_angle_alpha 90.0000
_cell_angle_beta 90.0000
_cell_angle_gamma 120.0000
_cell_formula_units_Z 18
_cell_length_a 22.059(5)
_cell_length_b 22.059(5)
_cell_length_c 14.679(3)
_cell_measurement_reflns_used 8346
_cell_measurement_temperature 296
_cell_measurement_theta_max 27.43
_cell_measurement_theta_min 3.15
_cell_volume 6186(2)
_computing_cell_refinement 'RAPID AUTO'
_computing_data_collection 'RAPID AUTO (Rigaku, ????)'
_computing_data_reduction 'RAPID AUTO'
_computing_molecular_graphics 'CrystalStructure 4.0'
_computing_publication_material 'CrystalStructure 4.0 (Rigaku, 2010)'
_computing_structure_refinement 'SHELXL97 (Sheldrick, 2008)'
_computing_structure_solution 'Il Milione (Burla, et al., 2007)'
_diffrn_ambient_temperature 296
_diffrn_detector_area_resol_mean 10.000
_diffrn_measured_fraction_theta_full 0.998
_diffrn_measured_fraction_theta_max 0.998
_diffrn_measurement_device_type 'Rigaku R-AXIS RAPID'
_diffrn_measurement_method \w
_diffrn_radiation_type 'Mo K\a'
_diffrn_radiation_wavelength 0.71075
_diffrn_reflns_av_R_equivalents 0.0744
_diffrn_reflns_limit_h_max 28
_diffrn_reflns_limit_h_min -28
_diffrn_reflns_limit_k_max 28
_diffrn_reflns_limit_k_min -28
_diffrn_reflns_limit_l_max 18
_diffrn_reflns_limit_l_min -18
_diffrn_reflns_number 18848
_diffrn_reflns_theta_full 27.43
_diffrn_reflns_theta_max 27.44
_diffrn_standards_number 0
_exptl_absorpt_coefficient_mu 0.416
_exptl_absorpt_correction_T_max 0.979
_exptl_absorpt_correction_T_min 0.527
_exptl_absorpt_correction_type multi-scan
_exptl_absorpt_process_details 'ABSCOR (Rigaku, 1995)'
_exptl_crystal_colour colorless
_exptl_crystal_density_diffrn 1.324
_exptl_crystal_density_method 'not measured'
_exptl_crystal_description platelet
_exptl_crystal_F_000 2580.00
_exptl_crystal_size_max 0.450
_exptl_crystal_size_mid 0.450
_exptl_crystal_size_min 0.050
_refine_diff_density_max 1.060
_refine_diff_density_min -0.810
_refine_ls_extinction_method none
_refine_ls_goodness_of_fit_ref 1.049
_refine_ls_hydrogen_treatment constr
_refine_ls_number_parameters 157
_refine_ls_number_reflns 3138
_refine_ls_number_restraints 0
_refine_ls_R_factor_gt 0.0918
_refine_ls_shift/su_max 0.000
_refine_ls_structure_factor_coef Fsqd
_refine_ls_weighting_details 'w = 1/[\s^2^(Fo^2^)+(0.1516P)^2^+11.0226P] where P=(Fo^2^+2Fc^2^)/3'
_refine_ls_weighting_scheme calc
_refine_ls_wR_factor_ref 0.2761
_reflns_number_gt 1949
_reflns_number_total 3138
_reflns_threshold_expression F^2^>2.0\s(F^2^)
_cod_data_source_file c4cc04047c2.cif
_cod_data_source_block ikota130606
_cod_depositor_comments
;

2018-03-15
Z value and formula fixed to values more according to usual
chemical conventions.                 miguel
;
_cod_original_formula_sum 'C37 H43 Cl3 N6 O3 S3'
_cod_original_formula_weight 822.32
_cod_original_formula_moiety 'C37 H43 Cl3 N6 O3 S3'
_cod_original_formula_units_Z 6
_cod_original_cell_volume 6186(3)
_cod_original_sg_symbol_H-M 'R -3:H'
_cod_database_code 7115397

loop_
_symmetry_equiv_pos_site_id
_symmetry_equiv_pos_as_xyz
1 +X,+Y,+Z
2 -Y,+X-Y,+Z
3 -X+Y,-X,+Z
4 -X,-Y,-Z
5 +Y,-X+Y,-Z
6 +X-Y,+X,-Z
7 2/3+X,1/3+Y,1/3+Z
8 2/3-Y,1/3+X-Y,1/3+Z
9 2/3-X+Y,1/3-X,1/3+Z
10 2/3-X,1/3-Y,1/3-Z
11 2/3+Y,1/3-X+Y,1/3-Z
12 2/3+X-Y,1/3+X,1/3-Z
13 1/3+X,2/3+Y,2/3+Z
14 1/3-Y,2/3+X-Y,2/3+Z
15 1/3-X+Y,2/3-X,2/3+Z
16 1/3-X,2/3-Y,2/3-Z
17 1/3+Y,2/3-X+Y,2/3-Z
18 1/3+X-Y,2/3+X,2/3-Z

loop_
_atom_site_label
_atom_site_type_symbol
_atom_site_fract_x
_atom_site_fract_y
_atom_site_fract_z
_atom_site_U_iso_or_equiv
_atom_site_adp_type
_atom_site_occupancy
_atom_site_symmetry_multiplicity
_atom_site_calc_flag
_atom_site_refinement_flags
Cl14 Cl 0.3847(5) 0.6389(5) 0.2660(12) 0.531(10) Uani 1.0 18 d .
S1 S 0.13816(6) 0.24090(6) 0.43573(7) 0.0553(4) Uani 1.0 18 d .
O19 O 0.33290(15) 0.31217(17) 0.46395(16) 0.0552(8) Uani 1.0 18 d .
N2 N 0.38382(17) 0.32230(18) 0.6003(2) 0.0494(8) Uani 1.0 18 d .
N18 N 0.22453(17) 0.37998(16) 0.4353(2) 0.0492(9) Uani 1.0 18 d .
C1 C 0.22789(19) 0.33087(19) 0.5745(3) 0.0405(8) Uani 1.0 18 d .
C2 C 0.2609(2) 0.2854(2) 0.5972(3) 0.0452(9) Uani 1.0 18 d .
C3 C 0.19729(18) 0.31778(19) 0.4774(3) 0.0419(9) Uani 1.0 18 d .
C4 C 0.3260(3) 0.4523(3) 0.6370(3) 0.0543(10) Uani 1.0 18 d .
C5 C 0.4521(3) 0.3432(3) 0.5632(3) 0.0564(11) Uani 1.0 18 d .
C6 C 0.2740(2) 0.4354(2) 0.4897(3) 0.0471(9) Uani 1.0 18 d .
C7 C 0.3289(2) 0.3082(2) 0.5480(3) 0.0433(9) Uani 1.0 18 d .
C8 C 0.27961(19) 0.4086(2) 0.5731(3) 0.0435(9) Uani 1.0 18 d .
C9 C 0.3132(3) 0.5059(3) 0.4676(4) 0.0649(12) Uani 1.0 18 d .
C10 C 0.1676(3) 0.3119(3) 0.6420(3) 0.0573(11) Uani 1.0 18 d .
C11 C 0.3660(3) 0.5238(3) 0.6176(4) 0.0660(13) Uani 1.0 18 d .
C12 C 0.3593(3) 0.5498(3) 0.5347(4) 0.0727(14) Uani 1.0 18 d .
C13 C 0.3333 0.6667 0.329(5) 0.45(4) Uani 1.0 6 d .
H2A H 0.2692 0.2874 0.6623 0.0542 Uiso 1.0 18 calc R
H2B H 0.2280 0.2372 0.5814 0.0542 Uiso 1.0 18 calc R
H2 H 0.3784 0.3188 0.6585 0.0593 Uiso 1.0 18 calc R
H4 H 0.3310 0.4347 0.6924 0.0651 Uiso 1.0 18 calc R
H5A H 0.4507 0.3044 0.5316 0.0677 Uiso 1.0 18 calc R
H5B H 0.4857 0.3579 0.6117 0.0677 Uiso 1.0 18 calc R
H5C H 0.4653 0.3813 0.5214 0.0677 Uiso 1.0 18 calc R
H9 H 0.3091 0.5230 0.4114 0.0779 Uiso 1.0 18 calc R
H10A H 0.1851 0.3185 0.7032 0.0687 Uiso 1.0 18 calc R
H10B H 0.1320 0.2639 0.6334 0.0687 Uiso 1.0 18 calc R
H10C H 0.1479 0.3415 0.6314 0.0687 Uiso 1.0 18 calc R
H11 H 0.3974 0.5541 0.6607 0.0791 Uiso 1.0 18 calc R
H12 H 0.3860 0.5976 0.5234 0.0872 Uiso 1.0 18 calc R
H13 H 0.3333 0.6667 0.3961 0.5422 Uiso 1.0 6 calc R
H18 H 0.2131 0.3855 0.3812 0.0591 Uiso 1.0 18 calc R

loop_
_atom_site_aniso_label
_atom_site_aniso_U_11
_atom_site_aniso_U_22
_atom_site_aniso_U_33
_atom_site_aniso_U_12
_atom_site_aniso_U_13
_atom_site_aniso_U_23
Cl14 0.332(10) 0.328(10) 1.01(3) 0.219(9) 0.255(15) 0.193(15)
S1 0.0552(7) 0.0497(7) 0.0520(7) 0.0195(5) -0.0107(5) 0.0004(5)
O19 0.0589(18) 0.084(2) 0.0309(13) 0.0423(16) -0.0011(11) 0.0012(13)
N2 0.0526(19) 0.066(3) 0.0359(16) 0.0343(18) -0.0058(14) -0.0022(14)
N18 0.0523(19) 0.0468(18) 0.0449(17) 0.0221(16) -0.0131(14) 0.0040(14)
C1 0.0418(19) 0.049(2) 0.0348(17) 0.0258(17) -0.0010(14) 0.0019(15)
C2 0.056(3) 0.056(3) 0.0330(17) 0.0345(19) 0.0018(16) 0.0061(15)
C3 0.0385(19) 0.048(2) 0.0427(19) 0.0245(17) -0.0042(15) 0.0001(16)
C4 0.051(3) 0.065(3) 0.051(3) 0.032(2) -0.0111(18) -0.0077(19)
C5 0.052(3) 0.070(3) 0.052(3) 0.034(3) -0.0069(19) -0.005(2)
C6 0.043(2) 0.052(3) 0.048(2) 0.0256(18) -0.0072(17) -0.0008(17)
C7 0.054(3) 0.050(2) 0.0374(18) 0.0341(19) -0.0011(16) 0.0009(15)
C8 0.0393(19) 0.052(3) 0.0435(19) 0.0258(18) -0.0010(15) -0.0023(16)
C9 0.062(3) 0.053(3) 0.071(3) 0.022(3) -0.005(3) 0.013(3)
C10 0.054(3) 0.071(3) 0.049(3) 0.032(3) 0.0085(19) 0.004(2)
C11 0.046(3) 0.068(3) 0.077(3) 0.023(3) -0.017(3) -0.013(3)
C12 0.056(3) 0.050(3) 0.098(4) 0.016(3) -0.007(3) 0.001(3)
C13 0.108(10) 0.108(10) 1.14(13) 0.054(5) 0.0000 0.0000

loop_
_atom_type_symbol
_atom_type_description
_atom_type_scat_dispersion_real
_atom_type_scat_dispersion_imag
_atom_type_scat_source
C C 0.0033 0.0016
;
International Tables for Crystallography
(1992, Vol. C, Tables 4.2.6.8 and 6.1.1.4)
;
N N 0.0061 0.0033
;
International Tables for Crystallography
(1992, Vol. C, Tables 4.2.6.8 and 6.1.1.4)
;
O O 0.0106 0.0060
;
International Tables for Crystallography
(1992, Vol. C, Tables 4.2.6.8 and 6.1.1.4)
;
S S 0.1246 0.1234
;
International Tables for Crystallography
(1992, Vol. C, Tables 4.2.6.8 and 6.1.1.4)
;
Cl Cl 0.1484 0.1585
;
International Tables for Crystallography
(1992, Vol. C, Tables 4.2.6.8 and 6.1.1.4)
;
H H 0.0000 0.0000
;
International Tables for Crystallography
(1992, Vol. C, Table 6.1.1.4)
;

loop_
_geom_angle_atom_site_label_1
_geom_angle_atom_site_label_2
_geom_angle_atom_site_label_3
_geom_angle
_geom_angle_publ_flag
_geom_angle_site_symmetry_1
_geom_angle_site_symmetry_3
C5 N2 C7 122.5(4) yes . .
C3 N18 C6 112.5(4) yes . .
C2 C1 C3 112.6(4) yes . .
C2 C1 C8 113.9(4) yes . .
C2 C1 C10 108.0(4) yes . .
C3 C1 C8 102.2(3) yes . .
C3 C1 C10 107.8(4) yes . .
C8 C1 C10 112.1(4) yes . .
C1 C2 C7 113.3(4) yes . .
S1 C3 N18 126.8(3) yes . .
S1 C3 C1 125.5(3) yes . .
N18 C3 C1 107.7(3) yes . .
C8 C4 C11 118.9(5) yes . .
N18 C6 C8 109.0(4) yes . .
N18 C6 C9 128.1(4) yes . .
C8 C6 C9 122.9(4) yes . .
O19 C7 N2 122.2(4) yes . .
O19 C7 C2 121.8(4) yes . .
N2 C7 C2 116.0(4) yes . .
C1 C8 C4 131.7(4) yes . .
C1 C8 C6 108.4(3) yes . .
C4 C8 C6 119.9(4) yes . .
C6 C9 C12 116.1(5) yes . .
C4 C11 C12 120.6(4) yes . .
C9 C12 C11 121.6(5) yes . .
Cl14 C13 Cl14 96(3) yes . 2_665
Cl14 C13 Cl14 96(3) yes . 3_565
Cl14 C13 Cl14 96(3) yes 2_665 3_565
C5 N2 H2 118.724 no . .
C7 N2 H2 118.727 no . .
C3 N18 H18 123.756 no . .
C6 N18 H18 123.765 no . .
C1 C2 H2A 108.913 no . .
C1 C2 H2B 108.924 no . .
C7 C2 H2A 108.931 no . .
C7 C2 H2B 108.920 no . .
H2A C2 H2B 107.748 no . .
C8 C4 H4 120.555 no . .
C11 C4 H4 120.561 no . .
N2 C5 H5A 109.468 no . .
N2 C5 H5B 109.475 no . .
N2 C5 H5C 109.467 no . .
H5A C5 H5B 109.478 no . .
H5A C5 H5C 109.477 no . .
H5B C5 H5C 109.463 no . .
C6 C9 H9 121.954 no . .
C12 C9 H9 121.961 no . .
C1 C10 H10A 109.476 no . .
C1 C10 H10B 109.483 no . .
C1 C10 H10C 109.470 no . .
H10A C10 H10B 109.464 no . .
H10A C10 H10C 109.469 no . .
H10B C10 H10C 109.466 no . .
C4 C11 H11 119.716 no . .
C12 C11 H11 119.696 no . .
C9 C12 H12 119.207 no . .
C11 C12 H12 119.200 no . .
Cl14 C13 H13 121.002 no . .
Cl14 C13 H13 121.145 no 2_665 .
Cl14 C13 H13 121.119 no 3_565 .

loop_
_geom_bond_atom_site_label_1
_geom_bond_atom_site_label_2
_geom_bond_distance
_geom_bond_publ_flag
Cl14 C13 1.79(4) yes
S1 C3 1.655(4) yes
O19 C7 1.237(5) yes
N2 C5 1.443(6) yes
N2 C7 1.334(6) yes
N18 C3 1.342(5) yes
N18 C6 1.410(5) yes
C1 C2 1.542(8) yes
C1 C3 1.541(5) yes
C1 C8 1.511(5) yes
C1 C10 1.540(6) yes
C2 C7 1.506(6) yes
C4 C8 1.367(5) yes
C4 C11 1.398(7) yes
C6 C8 1.392(6) yes
C6 C9 1.390(6) yes
C9 C12 1.399(7) yes
C11 C12 1.384(9) yes
N2 H2 0.860 no
N18 H18 0.860 no
C2 H2A 0.970 no
C2 H2B 0.970 no
C4 H4 0.930 no
C5 H5A 0.960 no
C5 H5B 0.960 no
C5 H5C 0.960 no
C9 H9 0.930 no
C10 H10A 0.960 no
C10 H10B 0.960 no
C10 H10C 0.960 no
C11 H11 0.930 no
C12 H12 0.930 no
C13 H13 0.985 no

loop_
_geom_contact_atom_site_label_1
_geom_contact_atom_site_label_2
_geom_contact_distance
_geom_contact_publ_flag
_geom_contact_site_symmetry_2
S1 C2 3.355(4) no .
S1 C10 3.320(5) no .
O19 N18 3.421(7) no .
O19 C1 3.020(6) no .
O19 C3 3.062(6) no .
O19 C5 2.775(6) no .
O19 C6 3.570(7) no .
O19 C8 3.312(7) no .
N2 C1 3.558(7) no .
N18 C2 3.509(6) no .
N18 C4 3.570(5) no .
N18 C10 3.339(5) no .
C2 C4 3.265(7) no .
C2 C6 3.543(7) no .
C3 C7 3.187(7) no .
C4 C7 3.466(8) no .
C4 C9 2.829(7) no .
C4 C10 3.315(6) no .
C6 C10 3.396(6) no .
C6 C11 2.736(6) no .
C7 C8 2.937(8) no .
C8 C12 2.763(6) no .
Cl14 Cl14 3.29(3) no 11_455
Cl14 Cl14 3.29(3) no 12_555
S1 N2 3.599(5) no 15_554
S1 N18 3.331(4) no 16_555
O19 N2 3.118(4) no 15_554
O19 C2 3.472(5) no 15_554
O19 C4 3.462(6) no 15_554
N2 S1 3.599(5) no 8_555
N2 O19 3.118(4) no 8_555
N18 S1 3.331(4) no 16_555
C2 O19 3.472(5) no 8_555
C4 O19 3.462(6) no 8_555
C5 C10 3.557(7) no 12_556
C10 C5 3.557(7) no 11_456
S1 H2B 2.9445 no .
S1 H10B 2.9606 no .
S1 H10C 3.5695 no .
S1 H18 2.8756 no .
O19 H2A 3.1599 no .
O19 H2B 2.6891 no .
O19 H2 3.0057 no .
O19 H5A 2.8651 no .
O19 H5C 2.6676 no .
N2 H2A 2.4227 no .
N2 H2B 2.9932 no .
N2 H4 3.4969 no .
N18 H9 2.7698 no .
N18 H10C 3.2283 no .
C1 H4 2.8645 no .
C1 H18 3.1614 no .
C2 H2 2.4813 no .
C2 H4 3.1774 no .
C2 H10A 2.6400 no .
C2 H10B 2.6906 no .
C2 H10C 3.3283 no .
C3 H2A 3.3757 no .
C3 H2B 2.6751 no .
C3 H10A 3.3259 no .
C3 H10B 2.6496 no .
C3 H10C 2.6718 no .
C4 H2A 3.2218 no .
C4 H10A 3.1857 no .
C4 H10C 3.4370 no .
C4 H12 3.2496 no .
C6 H4 3.2322 no .
C6 H10C 3.2536 no .
C6 H12 3.2115 no .
C7 H4 3.4869 no .
C7 H5A 2.7398 no .
C7 H5B 3.2015 no .
C7 H5C 2.6384 no .
C8 H2A 2.8809 no .
C8 H2B 3.3616 no .
C8 H9 3.2850 no .
C8 H10A 2.7929 no .
C8 H10B 3.3434 no .
C8 H10C 2.6570 no .
C8 H11 3.2201 no .
C8 H18 3.0983 no .
C9 H11 3.2624 no .
C9 H18 2.7707 no .
C10 H2A 2.5727 no .
C10 H2B 2.7360 no .
C10 H4 3.3339 no .
C11 H9 3.2739 no .
C12 H4 3.2560 no .
H2A H2 2.1487 no .
H2A H4 2.8616 no .
H2A H10A 2.3546 no .
H2A H10B 2.8337 no .
H2A H10C 3.4612 no .
H2B H2 3.0901 no .
H2B H10A 3.0014 no .
H2B H10B 2.5809 no .
H2 H4 3.2489 no .
H2 H5A 2.5724 no .
H2 H5B 2.1859 no .
H2 H5C 2.6428 no .
H4 H10A 2.9506 no .
H4 H11 2.3323 no .
H9 H12 2.3456 no .
H9 H18 2.7315 no .
H11 H12 2.2982 no .
Cl14 H5B 3.3467 no 4_666
Cl14 H9 3.0994 no .
Cl14 H9 3.5547 no 2_665
Cl14 H10B 3.5734 no 15_554
S1 H2B 3.1275 no 6_556
S1 H2 3.0900 no 15_554
S1 H5B 3.3550 no 15_554
S1 H9 3.5411 no 16_555
S1 H18 2.4829 no 16_555
O19 H2A 2.6199 no 15_554
O19 H2 2.3331 no 15_554
O19 H4 2.5943 no 15_554
O19 H10C 3.0551 no 5_556
N2 H10B 3.5610 no 12_556
N2 H10C 3.3903 no 12_556
N2 H18 3.3367 no 5_556
N2 H18 3.5417 no 8_555
N18 H2A 3.0581 no 15_554
N18 H2B 3.5547 no 15_554
N18 H2 3.1752 no 15_554
N18 H5A 2.8880 no 6_556
N18 H18 3.1412 no 16_555
C2 H18 3.4549 no 8_555
C3 H2 3.0594 no 15_554
C3 H18 3.1791 no 16_555
C4 H5A 3.4232 no 8_555
C4 H5C 3.3056 no 8_555
C4 H10C 3.1248 no 12_556
C4 H11 2.8802 no 11_456
C5 H4 3.0095 no 15_554
C5 H10A 3.4907 no 12_556
C5 H10B 3.1149 no 12_556
C5 H10C 3.4968 no 12_556
C5 H12 3.3776 no 4_666
C5 H18 3.3903 no 5_556
C6 H2A 3.2583 no 15_554
C6 H5A 3.0175 no 6_556
C6 H11 3.3852 no 11_456
C7 H2 3.4406 no 15_554
C7 H4 3.5088 no 15_554
C8 H11 3.0627 no 11_456
C9 H2A 3.5486 no 15_554
C9 H5A 3.2500 no 6_556
C9 H11 3.5537 no 11_456
C9 H13 3.5067 no .
C10 H5B 3.0699 no 11_456
C10 H5C 3.3827 no 11_456
C10 H11 3.5228 no 11_456
C11 H10C 3.1944 no 12_556
C11 H11 3.0148 no 11_456
C12 H5C 3.4752 no 4_666
C12 H11 3.3382 no 11_456
C12 H13 3.5486 no .
C13 H9 3.1784 no .
C13 H9 3.1776 no 2_665
C13 H9 3.1764 no 3_565
H2A O19 2.6199 no 8_555
H2A N18 3.0581 no 8_555
H2A C6 3.2583 no 8_555
H2A C9 3.5486 no 8_555
H2A H9 3.5488 no 8_555
H2A H18 3.0287 no 8_555
H2B S1 3.1275 no 5_556
H2B N18 3.5547 no 8_555
H2B H9 3.3354 no 8_555
H2B H18 3.1618 no 8_555
H2 S1 3.0900 no 8_555
H2 O19 2.3331 no 8_555
H2 N18 3.1752 no 8_555
H2 C3 3.0594 no 8_555
H2 C7 3.4406 no 8_555
H2 H10B 3.4025 no 12_556
H2 H10C 3.1825 no 12_556
H2 H18 3.3621 no 5_556
H2 H18 3.1512 no 8_555
H4 O19 2.5943 no 8_555
H4 C5 3.0095 no 8_555
H4 C7 3.5088 no 8_555
H4 H5A 2.6812 no 8_555
H4 H5C 2.5405 no 8_555
H4 H10C 2.7721 no 12_556
H4 H11 3.2320 no 11_456
H5A N18 2.8880 no 5_556
H5A C4 3.4232 no 15_554
H5A C6 3.0175 no 5_556
H5A C9 3.2500 no 5_556
H5A H4 2.6812 no 15_554
H5A H9 3.2277 no 5_556
H5A H10C 3.4075 no 5_556
H5A H11 3.3192 no 15_554
H5A H12 3.2428 no 4_666
H5A H18 2.8286 no 5_556
H5B Cl14 3.3467 no 4_666
H5B S1 3.3550 no 8_555
H5B C10 3.0699 no 12_556
H5B H10A 3.1618 no 12_556
H5B H10B 2.4300 no 12_556
H5B H10C 3.1622 no 12_556
H5B H12 3.1822 no 4_666
H5B H18 3.5493 no 5_556
H5C C4 3.3056 no 15_554
H5C C10 3.3827 no 12_556
H5C C12 3.4752 no 4_666
H5C H4 2.5405 no 15_554
H5C H10A 3.0664 no 12_556
H5C H10A 3.1265 no 15_554
H5C H10B 3.1319 no 12_556
H5C H10C 3.3962 no 12_556
H5C H12 3.1423 no 4_666
H9 Cl14 3.0994 no .
H9 Cl14 3.5547 no 3_565
H9 S1 3.5411 no 16_555
H9 C13 3.1784 no .
H9 H2A 3.5488 no 15_554
H9 H2B 3.3354 no 15_554
H9 H5A 3.2277 no 6_556
H9 H13 2.9471 no .
H10A C5 3.4907 no 11_456
H10A H5B 3.1618 no 11_456
H10A H5C 3.1265 no 8_555
H10A H5C 3.0664 no 11_456
H10A H11 3.4880 no 11_456
H10B Cl14 3.5734 no 8_555
H10B N2 3.5610 no 11_456
H10B C5 3.1149 no 11_456
H10B H2 3.4025 no 11_456
H10B H5B 2.4300 no 11_456
H10B H5C 3.1319 no 11_456
H10C O19 3.0551 no 6_556
H10C N2 3.3903 no 11_456
H10C C4 3.1248 no 11_456
H10C C5 3.4968 no 11_456
H10C C11 3.1944 no 11_456
H10C H2 3.1825 no 11_456
H10C H4 2.7721 no 11_456
H10C H5A 3.4075 no 6_556
H10C H5B 3.1622 no 11_456
H10C H5C 3.3962 no 11_456
H10C H11 2.9012 no 11_456
H11 C4 2.8802 no 12_556
H11 C6 3.3852 no 12_556
H11 C8 3.0627 no 12_556
H11 C9 3.5537 no 12_556
H11 C10 3.5228 no 12_556
H11 C11 3.0148 no 12_556
H11 C12 3.3382 no 12_556
H11 H4 3.2320 no 12_556
H11 H5A 3.3192 no 8_555
H11 H10A 3.4880 no 12_556
H11 H10C 2.9012 no 12_556
H11 H11 3.4210 no 11_456
H11 H11 3.4210 no 12_556
H11 H12 3.5871 no 11_456
H12 C5 3.3776 no 4_666
H12 H5A 3.2428 no 4_666
H12 H5B 3.1822 no 4_666
H12 H5C 3.1423 no 4_666
H12 H11 3.5871 no 12_556
H12 H13 2.9902 no .
H13 C9 3.5067 no .
H13 C9 3.5066 no 2_665
H13 C9 3.5065 no 3_565
H13 C12 3.5486 no .
H13 C12 3.5485 no 2_665
H13 C12 3.5484 no 3_565
H13 H9 2.9471 no .
H13 H9 2.9470 no 2_665
H13 H9 2.9469 no 3_565
H13 H12 2.9902 no .
H13 H12 2.9901 no 2_665
H13 H12 2.9901 no 3_565
H18 S1 2.4829 no 16_555
H18 N2 3.3367 no 6_556
H18 N2 3.5417 no 15_554
H18 N18 3.1412 no 16_555
H18 C2 3.4549 no 15_554
H18 C3 3.1791 no 16_555
H18 C5 3.3903 no 6_556
H18 H2A 3.0287 no 15_554
H18 H2B 3.1618 no 15_554
H18 H2 3.3621 no 6_556
H18 H2 3.1512 no 15_554
H18 H5A 2.8286 no 6_556
H18 H5B 3.5493 no 6_556
H18 H18 2.5978 no 16_555

loop_
_geom_hbond_atom_site_label_D
_geom_hbond_atom_site_label_H
_geom_hbond_atom_site_label_A
_geom_hbond_site_symmetry_A
_geom_hbond_distance_DA
_geom_hbond_distance_DH
_geom_hbond_distance_HA
_geom_hbond_angle_DHA
_geom_hbond_publ_flag
N18 H18 S1 16_555 3.331(4) 0.860 2.483 168.9 no

loop_
_geom_torsion_atom_site_label_1
_geom_torsion_atom_site_label_2
_geom_torsion_atom_site_label_3
_geom_torsion_atom_site_label_4
_geom_torsion
_geom_torsion_publ_flag
C5 N2 C7 O19 -0.1(7) no
C5 N2 C7 C2 178.6(4) no
C3 N18 C6 C8 -0.5(6) no
C3 N18 C6 C9 178.6(5) no
C6 N18 C3 S1 -179.8(4) no
C6 N18 C3 C1 3.3(5) no
C2 C1 C3 S1 55.8(5) no
C2 C1 C3 N18 -127.2(3) no
C3 C1 C2 C7 72.0(3) no
C2 C1 C8 C4 -55.0(6) no
C2 C1 C8 C6 126.0(4) no
C8 C1 C2 C7 -43.9(4) no
C10 C1 C2 C7 -169.1(3) no
C3 C1 C8 C4 -176.8(5) no
C3 C1 C8 C6 4.3(5) no
C8 C1 C3 S1 178.5(4) no
C8 C1 C3 N18 -4.6(5) no
C10 C1 C3 S1 -63.2(6) no
C10 C1 C3 N18 113.8(4) no
C10 C1 C8 C4 68.0(7) no
C10 C1 C8 C6 -111.0(4) no
C1 C2 C7 O19 -56.6(5) no
C1 C2 C7 N2 124.6(4) no
C8 C4 C11 C12 -0.7(8) no
C11 C4 C8 C1 -177.4(5) no
C11 C4 C8 C6 1.5(8) no
N18 C6 C8 C1 -2.6(6) no
N18 C6 C8 C4 178.3(4) no
N18 C6 C9 C12 -179.4(5) no
C8 C6 C9 C12 -0.4(8) no
C9 C6 C8 C1 178.2(5) no
C9 C6 C8 C4 -0.9(8) no
C6 C9 C12 C11 1.2(9) no
C4 C11 C12 C9 -0.6(9) no
